data_4122610
loop_
_publ_author_name
'Lin, Hsiu-Jung'
'Siretanu, Diana'
'Dickie, Diane A.'
'Subedi, Deepak'
'Scepaniak, Jeremiah J.'
'Mitcov, Dmitri'
'Cl\'erac, Rodolphe'
'Smith, Jeremy M.'

_publ_section_title
;
 Steric and electronic control of the spin state in three-fold symmetric,
 four-coordinate iron(II) complexes.
;
_journal_issue 38
_journal_name_full 'Journal of the American Chemical Society'
_journal_page_first 13326
_journal_page_last 13332
_journal_paper_doi 10.1021/ja506425a
_journal_volume 136
_journal_year 2014
_chemical_formula_sum 'C65.5 H62 B F9 Fe N7 P'
_chemical_formula_weight 1215.85
_chemical_name_common DSA40
_space_group_crystal_system monoclinic
_space_group_IT_number 15
_space_group_name_Hall '-C 2yc'
_space_group_name_H-M_alt 'C 1 2/c 1'
_symmetry_space_group_name_Hall '-C 2yc'
_symmetry_space_group_name_H-M 'C 1 2/c 1'
_atom_sites_solution_hydrogens geom
_audit_creation_method 'APEX2 v2014.5-0'
_cell_angle_alpha 90
_cell_angle_beta 90.4530(14)
_cell_angle_gamma 90
_cell_formula_units_Z 8
_cell_length_a 22.4029(6)
_cell_length_b 13.1509(4)
_cell_length_c 41.0430(11)
_cell_measurement_reflns_used 9924
_cell_measurement_temperature 150.(2)
_cell_measurement_theta_max 29.5941
_cell_measurement_theta_min 2.6812
_cell_volume 12091.6(6)
_computing_cell_refinement 'SAINT V8.34A (Bruker AXS Inc., 2013)'
_computing_data_reduction 'SAINT V8.34A (Bruker AXS Inc., 2013)'
_computing_structure_refinement 'SHELXL-2014 (Sheldrick, 2014)'
_computing_structure_solution 'direct methods'
_diffrn_ambient_temperature 150.(2)
_diffrn_detector_area_resol_mean 8.3333
_diffrn_measured_fraction_theta_full 0.998
_diffrn_measured_fraction_theta_max 0.998
_diffrn_radiation_monochromator graphite
_diffrn_radiation_type 'Mo K\a'
_diffrn_radiation_wavelength 0.71073
_diffrn_reflns_av_R_equivalents 0.0268
_diffrn_reflns_av_unetI/netI 0.0163
_diffrn_reflns_limit_h_max 30
_diffrn_reflns_limit_h_min -31
_diffrn_reflns_limit_k_max 18
_diffrn_reflns_limit_k_min -18
_diffrn_reflns_limit_l_max 57
_diffrn_reflns_limit_l_min -57
_diffrn_reflns_number 138214
_diffrn_reflns_theta_full 29.63
_diffrn_reflns_theta_max 29.63
_diffrn_reflns_theta_min 1.80
_diffrn_source 'fine-focus tube'
_exptl_absorpt_coefficient_mu 0.351
_exptl_absorpt_correction_T_max 0.93
_exptl_absorpt_correction_T_min 0.58
_exptl_absorpt_correction_type multi-scan
_exptl_absorpt_process_details 'SADABS V2014/2 (Bruker AXS Inc.)'
_exptl_crystal_colour red
_exptl_crystal_density_diffrn 1.336
_exptl_crystal_density_method 'not measured'
_exptl_crystal_description cut
_exptl_crystal_F_000 5048
_exptl_crystal_size_max 0.414
_exptl_crystal_size_mid 0.391
_exptl_crystal_size_min 0.207
_refine_diff_density_max 1.414
_refine_diff_density_min -0.602
_refine_ls_extinction_method none
_refine_ls_goodness_of_fit_ref 1.047
_refine_ls_hydrogen_treatment constr
_refine_ls_matrix_type full
_refine_ls_number_parameters 766
_refine_ls_number_reflns 17004
_refine_ls_number_restraints 0
_refine_ls_restrained_S_all 1.047
_refine_ls_R_factor_all 0.0574
_refine_ls_R_factor_gt 0.0472
_refine_ls_shift/su_max 0.003
_refine_ls_shift/su_mean 0.000
_refine_ls_structure_factor_coef Fsqd
_refine_ls_weighting_details 'w=1/[\s^2^(Fo^2^)+(0.0556P)^2^+17.1484P] where P=(Fo^2^+2Fc^2^)/3'
_refine_ls_weighting_scheme calc
_refine_ls_wR_factor_gt 0.1200
_refine_ls_wR_factor_ref 0.1275
_reflns_number_gt 14385
_reflns_number_total 17004
_reflns_threshold_expression 'I > 2\s(I)'
_cod_data_source_file ja506425a_si_002.cif
_cod_data_source_block PCF3Ph
_cod_depositor_comments 'Adding full bibliography for 4122605--4122610.cif.'
_cod_original_formula_sum 'C65.50 H62 B F9 Fe N7 P'
_cod_database_code 4122610

loop_
_space_group_symop_operation_xyz
'x, y, z'
'-x, y, -z+1/2'
'x+1/2, y+1/2, z'
'-x+1/2, y+1/2, -z+1/2'
'-x, -y, -z'
'x, -y, z-1/2'
'-x+1/2, -y+1/2, -z'
'x+1/2, -y+1/2, z-1/2'

loop_
_atom_site_type_symbol
_atom_site_label
_atom_site_fract_x
_atom_site_fract_y
_atom_site_fract_z
_atom_site_U_iso_or_equiv
_atom_site_adp_type
_atom_site_calc_flag
_atom_site_refinement_flags_adp
_atom_site_refinement_flags_occupancy
_atom_site_refinement_flags_posn
_atom_site_occupancy
_atom_site_disorder_assembly
_atom_site_disorder_group
Fe Fe1 0.17966(2) 0.16205(2) 0.16019(2) 0.02509(6) Uani d . . . 1.0 . .
B B1 0.14149(9) 0.11462(15) 0.23326(4) 0.0296(4) Uani d . . . 1.0 . .
P P2 0.21980(2) 0.20982(3) 0.08249(2) 0.02445(8) Uani d . . . 1.0 . .
N N1 0.21105(7) 0.11672(12) 0.22926(3) 0.0314(3) Uani d . . . 1.0 . .
N N2 0.12029(7) 0.02706(11) 0.20950(3) 0.0310(3) Uani d . . . 1.0 . .
N N3 0.11614(7) -0.05760(11) 0.16428(3) 0.0331(3) Uani d . . . 1.0 . .
N N4 0.11490(7) 0.21690(12) 0.21967(3) 0.0336(3) Uani d . . . 1.0 . .
N N5 0.09329(8) 0.33868(13) 0.18620(4) 0.0396(4) Uani d . . . 1.0 . .
N N6 0.19956(7) 0.18734(12) 0.11700(3) 0.0366(3) Uani d . . . 1.0 . .
N N7 0.29583(7) 0.12727(13) 0.20468(3) 0.0352(3) Uani d . . . 1.0 . .
C C1 0.23674(8) 0.14564(13) 0.20070(4) 0.0301(3) Uani d . . . 1.0 . .
C C2 0.25450(9) 0.07602(17) 0.24969(5) 0.0439(5) Uani d . . . 1.0 . .
H H2 0.2479 0.0478 0.2707 0.053 Uiso calc U . R 1.0 . .
C C3 0.30730(10) 0.08331(19) 0.23485(5) 0.0491(5) Uani d . . . 1.0 . .
H H3 0.345 0.0626 0.2433 0.059 Uiso calc U . R 1.0 . .
C C4 0.33984(8) 0.15450(15) 0.18080(4) 0.0347(4) Uani d . . . 1.0 . .
C C5 0.35685(8) 0.08260(16) 0.15781(5) 0.0393(4) Uani d . . . 1.0 . .
C C6 0.39858(10) 0.11183(18) 0.13463(5) 0.0473(5) Uani d . . . 1.0 . .
H H6 0.4108 0.064 0.1187 0.057 Uiso calc U . R 1.0 . .
C C7 0.42274(10) 0.20901(19) 0.13422(5) 0.0491(5) Uani d . . . 1.0 . .
C C8 0.40416(10) 0.27852(17) 0.15746(5) 0.0459(5) Uani d . . . 1.0 . .
H H8 0.4205 0.3452 0.1573 0.055 Uiso calc U . R 1.0 . .
C C9 0.36218(9) 0.25337(16) 0.18099(5) 0.0402(4) Uani d . . . 1.0 . .
C C10 0.34122(12) 0.32963(19) 0.20581(6) 0.0556(6) Uani d . . . 1.0 . .
H H10A 0.2979 0.338 0.2038 0.083 Uiso calc U . R 1.0 . .
H H10B 0.3609 0.3951 0.202 0.083 Uiso calc U . R 1.0 . .
H H10C 0.3513 0.3053 0.2277 0.083 Uiso calc U . R 1.0 . .
C C11 0.46833(14) 0.2379(3) 0.10892(7) 0.0743(8) Uani d . . . 1.0 . .
H H11A 0.4691 0.312 0.1065 0.111 Uiso calc U . R 1.0 . .
H H11B 0.4576 0.2066 0.088 0.111 Uiso calc U . R 1.0 . .
H H11C 0.5078 0.2139 0.1158 0.111 Uiso calc U . R 1.0 . .
C C12 0.33017(11) -0.02217(18) 0.15785(6) 0.0513(5) Uani d . . . 1.0 . .
H H12A 0.3384 -0.055 0.1788 0.077 Uiso calc U . R 1.0 . .
H H12B 0.3478 -0.0625 0.1403 0.077 Uiso calc U . R 1.0 . .
H H12C 0.2869 -0.0173 0.1544 0.077 Uiso calc U . R 1.0 . .
C C13 0.13527(8) 0.03155(13) 0.17721(4) 0.0296(3) Uani d . . . 1.0 . .
C C14 0.09296(10) -0.06516(15) 0.21588(4) 0.0407(4) Uani d . . . 1.0 . .
H H14 0.0789 -0.0873 0.2365 0.049 Uiso calc U . R 1.0 . .
C C15 0.08974(10) -0.11816(16) 0.18782(5) 0.0440(5) Uani d . . . 1.0 . .
H H15 0.0728 -0.1837 0.1848 0.053 Uiso calc U . R 1.0 . .
C C16 0.12903(8) -0.08946(13) 0.13156(4) 0.0300(3) Uani d . . . 1.0 . .
C C17 0.09979(8) -0.04221(13) 0.10548(4) 0.0306(3) Uani d . . . 1.0 . .
C C18 0.11540(8) -0.07149(14) 0.07405(4) 0.0328(3) Uani d . . . 1.0 . .
H H18 0.0963 -0.0396 0.056 0.039 Uiso calc U . R 1.0 . .
C C19 0.15790(8) -0.14576(15) 0.06834(4) 0.0356(4) Uani d . . . 1.0 . .
C C20 0.18494(9) -0.19281(14) 0.09492(5) 0.0374(4) Uani d . . . 1.0 . .
H H20 0.2134 -0.2451 0.0912 0.045 Uiso calc U . R 1.0 . .
C C21 0.17163(8) -0.16565(13) 0.12687(4) 0.0345(4) Uani d . . . 1.0 . .
C C22 0.20329(11) -0.21654(17) 0.15495(5) 0.0491(5) Uani d . . . 1.0 . .
H H22A 0.2398 -0.2492 0.1471 0.074 Uiso calc U . R 1.0 . .
H H22B 0.1771 -0.2679 0.1645 0.074 Uiso calc U . R 1.0 . .
H H22C 0.2136 -0.1656 0.1715 0.074 Uiso calc U . R 1.0 . .
C C23 0.17523(10) -0.17258(19) 0.03395(5) 0.0497(5) Uani d . . . 1.0 . .
H H23A 0.2076 -0.1279 0.0269 0.075 Uiso calc U . R 1.0 . .
H H23B 0.1407 -0.1638 0.0194 0.075 Uiso calc U . R 1.0 . .
H H23C 0.1886 -0.2435 0.0332 0.075 Uiso calc U . R 1.0 . .
C C24 0.05304(9) 0.03786(17) 0.11072(5) 0.0424(4) Uani d . . . 1.0 . .
H H24A 0.0723 0.1016 0.1173 0.064 Uiso calc U . R 1.0 . .
H H24B 0.0257 0.0156 0.1278 0.064 Uiso calc U . R 1.0 . .
H H24C 0.0306 0.0486 0.0904 0.064 Uiso calc U . R 1.0 . .
C C25 0.12360(8) 0.24981(13) 0.18862(4) 0.0299(3) Uani d . . . 1.0 . .
C C26 0.07893(12) 0.28483(18) 0.23606(5) 0.0569(7) Uani d . . . 1.0 . .
H H26 0.0662 0.2788 0.258 0.068 Uiso calc U . R 1.0 . .
C C27 0.06514(13) 0.3609(2) 0.21551(5) 0.0652(8) Uani d . . . 1.0 . .
H H27 0.041 0.4185 0.2201 0.078 Uiso calc U . R 1.0 . .
C C28 0.09197(8) 0.39929(14) 0.15699(4) 0.0340(4) Uani d . . . 1.0 . .
C C29 0.14302(9) 0.45294(14) 0.14839(4) 0.0356(4) Uani d . . . 1.0 . .
C C30 0.14157(9) 0.50894(14) 0.11952(4) 0.0359(4) Uani d . . . 1.0 . .
H H30 0.176 0.5463 0.1134 0.043 Uiso calc U . R 1.0 . .
C C31 0.09141(9) 0.51171(14) 0.09953(4) 0.0351(4) Uani d . . . 1.0 . .
C C32 0.04154(9) 0.45752(15) 0.10916(5) 0.0388(4) Uani d . . . 1.0 . .
H H32 0.0067 0.4597 0.0959 0.047 Uiso calc U . R 1.0 . .
C C33 0.04072(8) 0.39989(15) 0.13768(5) 0.0382(4) Uani d . . . 1.0 . .
C C34 -0.01341(11) 0.3395(2) 0.14683(7) 0.0644(7) Uani d . . . 1.0 . .
H H34A -0.0359 0.3765 0.1634 0.097 Uiso calc U . R 1.0 . .
H H34B -0.001 0.2733 0.1555 0.097 Uiso calc U . R 1.0 . .
H H34C -0.0387 0.3293 0.1275 0.097 Uiso calc U . R 1.0 . .
C C35 0.09176(11) 0.57043(18) 0.06792(5) 0.0493(5) Uani d . . . 1.0 . .
H H35A 0.0559 0.5536 0.0552 0.074 Uiso calc U . R 1.0 . .
H H35B 0.1274 0.5523 0.0555 0.074 Uiso calc U . R 1.0 . .
H H35C 0.0922 0.6435 0.0726 0.074 Uiso calc U . R 1.0 . .
C C36 0.19891(11) 0.4493(2) 0.16895(5) 0.0537(5) Uani d . . . 1.0 . .
H H36A 0.1883 0.4541 0.192 0.081 Uiso calc U . R 1.0 . .
H H36B 0.2249 0.5063 0.1632 0.081 Uiso calc U . R 1.0 . .
H H36C 0.2198 0.385 0.165 0.081 Uiso calc U . R 1.0 . .
C C37 0.12111(8) 0.10452(13) 0.27072(4) 0.0300(3) Uani d . . . 1.0 . .
C C38 0.06633(8) 0.06542(18) 0.27989(4) 0.0425(5) Uani d . . . 1.0 . .
H H38 0.0411 0.0372 0.2635 0.051 Uiso calc U . R 1.0 . .
C C39 0.04663(8) 0.06568(17) 0.31198(5) 0.0411(4) Uani d . . . 1.0 . .
H H39 0.0086 0.0382 0.3171 0.049 Uiso calc U . R 1.0 . .
C C40 0.08207(8) 0.10558(16) 0.33606(4) 0.0373(4) Uani d . . . 1.0 . .
H H40 0.0696 0.104 0.3581 0.045 Uiso calc U . R 1.0 . .
C C41 0.13580(10) 0.1478(2) 0.32798(4) 0.0533(6) Uani d . . . 1.0 . .
H H41 0.1604 0.1768 0.3445 0.064 Uiso calc U . R 1.0 . .
C C42 0.15472(10) 0.14849(17) 0.29569(4) 0.0450(5) Uani d . . . 1.0 . .
H H42 0.1917 0.1799 0.2906 0.054 Uiso calc U . R 1.0 . .
C C43 0.25169(7) 0.33621(12) 0.07599(4) 0.0268(3) Uani d . . . 1.0 . .
C C44 0.29459(10) 0.36724(14) 0.09874(4) 0.0396(4) Uani d . . . 1.0 . .
H H44 0.3052 0.3234 0.1163 0.047 Uiso calc U . R 1.0 . .
C C45 0.32179(10) 0.46112(15) 0.09602(5) 0.0429(4) Uani d . . . 1.0 . .
H H45 0.3514 0.4813 0.1114 0.051 Uiso calc U . R 1.0 . .
C C46 0.30584(8) 0.52600(13) 0.07070(4) 0.0321(3) Uani d . . . 1.0 . .
C C47 0.26264(8) 0.49736(13) 0.04842(4) 0.0325(3) Uani d . . . 1.0 . .
H H47 0.2512 0.5425 0.0314 0.039 Uiso calc U . R 1.0 . .
C C48 0.23588(8) 0.40223(13) 0.05092(4) 0.0298(3) Uani d . . . 1.0 . .
H H48 0.2066 0.3822 0.0353 0.036 Uiso calc U . R 1.0 . .
C C49 0.33749(10) 0.62607(14) 0.06780(5) 0.0408(4) Uani d . . . 1.0 . .
F F1 0.39450(8) 0.61490(13) 0.06268(8) 0.1193(10) Uani d . . . 1.0 . .
F F2 0.31576(9) 0.68450(11) 0.04420(3) 0.0766(5) Uani d . . . 1.0 . .
F F3 0.33256(8) 0.68276(10) 0.09435(3) 0.0603(4) Uani d . . . 1.0 . .
C C50 0.27845(7) 0.12641(12) 0.06702(4) 0.0247(3) Uani d . . . 1.0 . .
C C51 0.32363(8) 0.15755(13) 0.04617(4) 0.0332(3) Uani d . . . 1.0 . .
H H51 0.3251 0.2263 0.0391 0.04 Uiso calc U . R 1.0 . .
C C52 0.36639(8) 0.08934(13) 0.03565(4) 0.0334(3) Uani d . . . 1.0 . .
H H52 0.3972 0.1113 0.0215 0.04 Uiso calc U . R 1.0 . .
C C53 0.36401(7) -0.01102(12) 0.04579(4) 0.0268(3) Uani d . . . 1.0 . .
C C54 0.31891(8) -0.04335(13) 0.06654(4) 0.0325(3) Uani d . . . 1.0 . .
H H54 0.3172 -0.1123 0.0734 0.039 Uiso calc U . R 1.0 . .
C C55 0.27673(7) 0.02546(12) 0.07714(4) 0.0300(3) Uani d . . . 1.0 . .
H H55 0.2462 0.0036 0.0915 0.036 Uiso calc U . R 1.0 . .
C C56 0.40849(8) -0.08666(14) 0.03386(5) 0.0352(4) Uani d . . . 1.0 . .
F F6 0.42371(6) -0.15459(10) 0.05688(3) 0.0538(3) Uani d . . . 1.0 . .
F F4 0.45897(6) -0.04422(10) 0.02386(4) 0.0632(4) Uani d . . . 1.0 . .
F F5 0.38720(7) -0.14118(11) 0.00902(3) 0.0583(4) Uani d . . . 1.0 . .
C C57 0.16143(7) 0.19858(12) 0.05122(4) 0.0254(3) Uani d . . . 1.0 . .
C C58 0.10625(8) 0.24265(15) 0.05789(4) 0.0370(4) Uani d . . . 1.0 . .
H H58 0.1013 0.2817 0.0771 0.044 Uiso calc U . R 1.0 . .
C C59 0.05863(8) 0.22977(16) 0.03658(5) 0.0409(4) Uani d . . . 1.0 . .
H H59 0.0213 0.2607 0.0411 0.049 Uiso calc U . R 1.0 . .
C C60 0.06538(7) 0.17171(13) 0.00861(4) 0.0310(3) Uani d . . . 1.0 . .
C C61 0.11972(8) 0.12764(13) 0.00166(4) 0.0306(3) Uani d . . . 1.0 . .
H H61 0.1243 0.088 -0.0175 0.037 Uiso calc U . R 1.0 . .
C C62 0.16770(7) 0.14167(13) 0.02294(4) 0.0282(3) Uani d . . . 1.0 . .
H H62 0.2052 0.1119 0.0181 0.034 Uiso calc U . R 1.0 . .
C C63 0.01314(9) 0.15744(17) -0.01393(5) 0.0414(4) Uani d . . . 1.0 . .
F F7 -0.00690(7) 0.24573(12) -0.02560(4) 0.0654(4) Uani d . . . 1.0 . .
F F8 0.02534(6) 0.10011(12) -0.03964(3) 0.0606(4) Uani d . . . 1.0 . .
F F9 -0.03301(6) 0.11380(15) 0.00093(4) 0.0744(5) Uani d . . . 1.0 . .
C C64 0.5230(3) 0.1248(5) 0.19576(16) 0.0792(9) Uiso d . P . 0.574(4) A 1
H H64A 0.5655 0.108 0.195 0.119 Uiso calc U P R 0.574(4) A 1
H H64B 0.5133 0.1732 0.1783 0.119 Uiso calc U P R 0.574(4) A 1
H H64C 0.4993 0.0628 0.1928 0.119 Uiso calc U P R 0.574(4) A 1
C C65 0.5092(3) 0.1707(5) 0.22749(15) 0.0792(9) Uiso d . P . 0.574(4) A 1
H H65A 0.5427 0.2151 0.2343 0.095 Uiso calc U P R 0.574(4) A 1
H H65B 0.4731 0.2138 0.2252 0.095 Uiso calc U P R 0.574(4) A 1
C C64A 0.5626(4) 0.1214(7) 0.2013(2) 0.0792(9) Uiso d . P . 0.426(4) A 2
H H64D 0.5843 0.1703 0.2149 0.119 Uiso calc U P R 0.426(4) A 2
H H64E 0.5662 0.141 0.1783 0.119 Uiso calc U P R 0.426(4) A 2
H H64F 0.5795 0.0534 0.2044 0.119 Uiso calc U P R 0.426(4) A 2
C C65A 0.4977(4) 0.1207(7) 0.2106(2) 0.0792(9) Uiso d . P . 0.426(4) A 2
H H65C 0.476 0.0648 0.1995 0.095 Uiso calc U P R 0.426(4) A 2
H H65D 0.4783 0.1861 0.205 0.095 Uiso calc U P R 0.426(4) A 2
C C66 0.5 0.1032(4) 0.25 0.0844(13) Uiso d . P S 1.0 . .
H H66A 0.5354 0.0602 0.2544 0.101 Uiso calc U P R 0.5 A 1
H H66B 0.4646 0.0602 0.2456 0.101 Uiso calc U P R 0.5 A 1

loop_
_atom_site_aniso_label
_atom_site_aniso_U_11
_atom_site_aniso_U_22
_atom_site_aniso_U_33
_atom_site_aniso_U_12
_atom_site_aniso_U_13
_atom_site_aniso_U_23
Fe1 0.03084(12) 0.03011(12) 0.01433(10) 0.00669(9) 0.00144(8) 0.00203(8)
B1 0.0389(10) 0.0335(9) 0.0163(7) 0.0098(7) 0.0015(6) 0.0044(6)
P2 0.0312(2) 0.02568(18) 0.01650(16) 0.00360(15) 0.00315(13) 0.00172(13)
N1 0.0395(8) 0.0371(7) 0.0176(6) 0.0091(6) -0.0018(5) 0.0029(5)
N2 0.0394(8) 0.0372(7) 0.0166(6) 0.0058(6) 0.0011(5) 0.0042(5)
N3 0.0453(8) 0.0342(7) 0.0199(6) -0.0011(6) 0.0032(5) 0.0024(5)
N4 0.0455(8) 0.0372(8) 0.0183(6) 0.0155(6) 0.0058(5) 0.0050(5)
N5 0.0518(9) 0.0425(8) 0.0248(7) 0.0232(7) 0.0114(6) 0.0104(6)
N6 0.0484(9) 0.0422(8) 0.0192(6) 0.0015(7) 0.0078(6) 0.0037(6)
N7 0.0346(8) 0.0459(8) 0.0250(7) 0.0070(6) -0.0046(5) 0.0014(6)
C1 0.0343(8) 0.0353(8) 0.0208(7) 0.0081(7) -0.0002(6) -0.0007(6)
C2 0.0480(11) 0.0581(12) 0.0255(8) 0.0114(9) -0.0073(7) 0.0111(8)
C3 0.0436(11) 0.0698(14) 0.0338(9) 0.0125(10) -0.0115(8) 0.0124(9)
C4 0.0290(8) 0.0457(10) 0.0292(8) 0.0045(7) -0.0043(6) 0.0004(7)
C5 0.0344(9) 0.0453(10) 0.0384(9) 0.0025(8) -0.0004(7) -0.0034(8)
C6 0.0417(11) 0.0553(12) 0.0450(11) 0.0020(9) 0.0084(8) -0.0066(9)
C7 0.0422(11) 0.0606(13) 0.0447(11) -0.0036(10) 0.0039(8) 0.0038(10)
C8 0.0436(11) 0.0459(11) 0.0480(11) -0.0051(9) -0.0077(9) 0.0052(9)
C9 0.0380(9) 0.0449(10) 0.0375(9) 0.0036(8) -0.0094(7) -0.0033(8)
C10 0.0620(14) 0.0519(13) 0.0529(13) 0.0005(11) -0.0097(11) -0.0162(10)
C11 0.0697(18) 0.086(2) 0.0675(17) -0.0145(15) 0.0239(14) 0.0068(15)
C12 0.0515(12) 0.0464(12) 0.0560(13) -0.0017(9) 0.0086(10) -0.0091(10)
C13 0.0370(8) 0.0344(8) 0.0173(6) 0.0072(7) -0.0003(6) 0.0018(6)
C14 0.0560(12) 0.0430(10) 0.0230(7) -0.0002(9) 0.0057(7) 0.0086(7)
C15 0.0633(13) 0.0403(10) 0.0286(8) -0.0083(9) 0.0081(8) 0.0062(7)
C16 0.0376(9) 0.0305(8) 0.0218(7) -0.0030(6) 0.0027(6) -0.0015(6)
C17 0.0343(8) 0.0342(8) 0.0232(7) -0.0025(7) 0.0024(6) -0.0010(6)
C18 0.0352(8) 0.0418(9) 0.0213(7) -0.0073(7) 0.0007(6) -0.0024(6)
C19 0.0364(9) 0.0414(9) 0.0290(8) -0.0102(7) 0.0047(6) -0.0117(7)
C20 0.0387(9) 0.0317(8) 0.0419(10) -0.0019(7) 0.0048(7) -0.0090(7)
C21 0.0397(9) 0.0298(8) 0.0340(8) -0.0033(7) -0.0005(7) -0.0001(7)
C22 0.0582(13) 0.0433(11) 0.0457(11) 0.0090(10) -0.0052(9) 0.0078(9)
C23 0.0500(12) 0.0644(14) 0.0348(10) -0.0076(10) 0.0090(8) -0.0202(9)
C24 0.0470(11) 0.0525(11) 0.0278(8) 0.0136(9) 0.0010(7) 0.0014(8)
C25 0.0356(8) 0.0343(8) 0.0199(7) 0.0094(7) 0.0021(6) 0.0047(6)
C26 0.0870(17) 0.0571(13) 0.0272(9) 0.0406(12) 0.0249(10) 0.0141(9)
C27 0.0978(19) 0.0617(14) 0.0366(10) 0.0514(14) 0.0335(12) 0.0186(10)
C28 0.0451(10) 0.0335(8) 0.0235(7) 0.0147(7) 0.0068(6) 0.0074(6)
C29 0.0443(10) 0.0377(9) 0.0248(7) 0.0090(7) -0.0015(7) 0.0004(7)
C30 0.0419(9) 0.0357(9) 0.0300(8) 0.0007(7) 0.0026(7) 0.0041(7)
C31 0.0461(10) 0.0316(8) 0.0275(8) 0.0087(7) 0.0024(7) 0.0067(6)
C32 0.0380(9) 0.0417(10) 0.0365(9) 0.0091(8) -0.0033(7) 0.0118(8)
C33 0.0372(9) 0.0381(9) 0.0395(9) 0.0101(7) 0.0055(7) 0.0118(7)
C34 0.0456(12) 0.0725(17) 0.0753(17) -0.0034(11) 0.0049(11) 0.0363(14)
C35 0.0588(13) 0.0549(12) 0.0344(10) 0.0047(10) 0.0003(9) 0.0201(9)
C36 0.0569(13) 0.0644(14) 0.0397(11) -0.0033(11) -0.0156(9) 0.0041(10)
C37 0.0388(9) 0.0345(8) 0.0167(6) 0.0073(7) 0.0010(6) 0.0049(6)
C38 0.0297(9) 0.0706(14) 0.0272(8) 0.0033(9) -0.0030(6) -0.0102(8)
C39 0.0304(9) 0.0586(12) 0.0343(9) -0.0014(8) 0.0070(7) -0.0034(8)
C40 0.0384(9) 0.0543(11) 0.0194(7) 0.0040(8) 0.0046(6) 0.0072(7)
C41 0.0487(12) 0.0911(18) 0.0203(8) -0.0209(11) 0.0048(7) -0.0118(9)
C42 0.0512(11) 0.0597(12) 0.0243(8) -0.0211(10) 0.0112(7) -0.0069(8)
C43 0.0350(8) 0.0248(7) 0.0205(6) 0.0043(6) 0.0021(6) -0.0012(5)
C44 0.0575(12) 0.0318(8) 0.0292(8) -0.0020(8) -0.0127(8) 0.0045(7)
C45 0.0585(12) 0.0350(9) 0.0349(9) -0.0059(8) -0.0126(8) -0.0008(7)
C46 0.0442(9) 0.0253(7) 0.0268(7) 0.0011(7) 0.0084(7) -0.0031(6)
C47 0.0427(9) 0.0291(8) 0.0258(7) 0.0055(7) 0.0050(6) 0.0052(6)
C48 0.0360(8) 0.0310(8) 0.0224(7) 0.0033(6) 0.0007(6) 0.0026(6)
C49 0.0558(12) 0.0309(9) 0.0360(9) -0.0029(8) 0.0104(8) -0.0032(7)
F1 0.0660(11) 0.0465(9) 0.247(3) -0.0079(8) 0.0724(15) -0.0001(13)
F2 0.1472(16) 0.0422(7) 0.0403(7) -0.0351(9) -0.0182(8) 0.0131(6)
F3 0.1073(12) 0.0382(6) 0.0356(6) -0.0193(7) 0.0005(7) -0.0066(5)
C50 0.0270(7) 0.0253(7) 0.0218(6) 0.0012(6) 0.0008(5) 0.0018(5)
C51 0.0399(9) 0.0254(7) 0.0343(8) 0.0024(7) 0.0097(7) 0.0081(6)
C52 0.0331(8) 0.0319(8) 0.0353(8) 0.0012(7) 0.0110(7) 0.0044(7)
C53 0.0258(7) 0.0260(7) 0.0286(7) -0.0001(6) 0.0000(6) -0.0025(6)
C54 0.0332(8) 0.0228(7) 0.0416(9) -0.0015(6) 0.0051(7) 0.0027(6)
C55 0.0291(8) 0.0247(7) 0.0365(8) -0.0013(6) 0.0071(6) 0.0046(6)
C56 0.0339(9) 0.0301(8) 0.0418(9) 0.0028(7) 0.0058(7) -0.0031(7)
F6 0.0510(7) 0.0511(7) 0.0594(8) 0.0253(6) 0.0073(6) 0.0110(6)
F4 0.0393(7) 0.0456(7) 0.1052(12) 0.0033(5) 0.0335(7) -0.0011(7)
F5 0.0698(9) 0.0516(7) 0.0537(8) 0.0090(6) 0.0025(6) -0.0247(6)
C57 0.0288(7) 0.0255(7) 0.0219(6) 0.0038(6) 0.0039(5) 0.0026(5)
C58 0.0372(9) 0.0429(10) 0.0311(8) 0.0135(8) 0.0040(7) -0.0066(7)
C59 0.0316(9) 0.0517(11) 0.0394(9) 0.0170(8) 0.0026(7) -0.0010(8)
C60 0.0291(8) 0.0349(8) 0.0289(8) 0.0031(6) -0.0008(6) 0.0079(6)
C61 0.0323(8) 0.0337(8) 0.0259(7) 0.0045(6) 0.0002(6) -0.0013(6)
C62 0.0265(7) 0.0339(8) 0.0240(7) 0.0063(6) 0.0029(5) -0.0017(6)
C63 0.0333(9) 0.0528(11) 0.0378(9) 0.0044(8) -0.0055(7) 0.0088(8)
F7 0.0636(9) 0.0663(9) 0.0658(9) 0.0211(7) -0.0259(7) 0.0138(7)
F8 0.0503(7) 0.0803(10) 0.0509(7) 0.0079(7) -0.0191(6) -0.0152(7)
F9 0.0383(7) 0.1245(15) 0.0603(9) -0.0241(8) -0.0092(6) 0.0256(9)

loop_
_atom_type_symbol
_atom_type_description
_atom_type_scat_dispersion_real
_atom_type_scat_dispersion_imag
_atom_type_scat_source
C C 0.0033 0.0016 'International Tables Vol C Tables 4.2.6.8 and 6.1.1.4'
H H 0.0000 0.0000 'International Tables Vol C Tables 4.2.6.8 and 6.1.1.4'
B B 0.0013 0.0007 'International Tables Vol C Tables 4.2.6.8 and 6.1.1.4'
N N 0.0061 0.0033 'International Tables Vol C Tables 4.2.6.8 and 6.1.1.4'
F F 0.0171 0.0103 'International Tables Vol C Tables 4.2.6.8 and 6.1.1.4'
P P 0.1023 0.0942 'International Tables Vol C Tables 4.2.6.8 and 6.1.1.4'
Fe Fe 0.3463 0.8444 'International Tables Vol C Tables 4.2.6.8 and 6.1.1.4'

loop_
_geom_angle_atom_site_label_1
_geom_angle_atom_site_label_2
_geom_angle_atom_site_label_3
_geom_angle_site_symmetry_1
_geom_angle_site_symmetry_3
_geom_angle
N6 Fe1 C25 . . 125.99(7)
N6 Fe1 C1 . . 128.56(7)
C25 Fe1 C1 . . 88.82(6)
N6 Fe1 C13 . . 125.38(7)
C25 Fe1 C13 . . 88.69(7)
C1 Fe1 C13 . . 86.55(7)
N1 B1 N4 . . 108.77(14)
N1 B1 N2 . . 104.03(13)
N4 B1 N2 . . 107.06(13)
N1 B1 C37 . . 112.97(13)
N4 B1 C37 . . 107.43(13)
N2 B1 C37 . . 116.26(15)
N6 P2 C50 . . 115.30(8)
N6 P2 C43 . . 115.63(8)
C50 P2 C43 . . 102.23(7)
N6 P2 C57 . . 114.88(8)
C50 P2 C57 . . 102.66(7)
C43 P2 C57 . . 104.40(7)
C1 N1 C2 . . 109.16(15)
C1 N1 B1 . . 121.40(13)
C2 N1 B1 . . 128.53(15)
C13 N2 C14 . . 109.41(15)
C13 N2 B1 . . 119.39(14)
C14 N2 B1 . . 130.78(13)
C13 N3 C15 . . 111.03(15)
C13 N3 C16 . . 123.55(14)
C15 N3 C16 . . 124.93(16)
C25 N4 C26 . . 109.80(14)
C25 N4 B1 . . 123.21(13)
C26 N4 B1 . . 126.97(14)
C25 N5 C27 . . 110.35(14)
C25 N5 C28 . . 123.06(14)
C27 N5 C28 . . 126.59(15)
P2 N6 Fe1 . . 176.32(12)
C1 N7 C3 . . 110.84(16)
C1 N7 C4 . . 123.16(14)
C3 N7 C4 . . 125.95(16)
N7 C1 N1 . . 105.37(14)
N7 C1 Fe1 . . 134.61(12)
N1 C1 Fe1 . . 116.78(12)
C3 C2 N1 . . 108.42(16)
C2 C3 N7 . . 106.11(17)
C5 C4 C9 . . 122.54(18)
C5 C4 N7 . . 119.01(18)
C9 C4 N7 . . 118.41(17)
C4 C5 C6 . . 117.68(19)
C4 C5 C12 . . 120.78(18)
C6 C5 C12 . . 121.53(19)
C7 C6 C5 . . 121.7(2)
C8 C7 C6 . . 118.6(2)
C8 C7 C11 . . 121.0(2)
C6 C7 C11 . . 120.4(2)
C7 C8 C9 . . 121.9(2)
C4 C9 C8 . . 117.52(19)
C4 C9 C10 . . 120.7(2)
C8 C9 C10 . . 121.8(2)
N3 C13 N2 . . 105.21(14)
N3 C13 Fe1 . . 136.37(11)
N2 C13 Fe1 . . 118.41(12)
C15 C14 N2 . . 108.20(15)
C14 C15 N3 . . 106.14(17)
C17 C16 C21 . . 122.00(15)
C17 C16 N3 . . 119.31(15)
C21 C16 N3 . . 118.67(15)
C18 C17 C16 . . 117.84(16)
C18 C17 C24 . . 120.44(16)
C16 C17 C24 . . 121.72(15)
C19 C18 C17 . . 121.96(17)
C18 C19 C20 . . 118.50(16)
C18 C19 C23 . . 120.37(18)
C20 C19 C23 . . 121.11(19)
C19 C20 C21 . . 121.98(17)
C20 C21 C16 . . 117.69(17)
C20 C21 C22 . . 120.22(18)
C16 C21 C22 . . 122.09(17)
N5 C25 N4 . . 105.51(14)
N5 C25 Fe1 . . 138.14(12)
N4 C25 Fe1 . . 116.24(11)
C27 C26 N4 . . 107.94(16)
C26 C27 N5 . . 106.39(17)
C33 C28 C29 . . 121.95(15)
C33 C28 N5 . . 119.31(17)
C29 C28 N5 . . 118.70(17)
C28 C29 C30 . . 117.99(17)
C28 C29 C36 . . 121.55(17)
C30 C29 C36 . . 120.44(19)
C31 C30 C29 . . 121.97(18)
C32 C31 C30 . . 118.00(16)
C32 C31 C35 . . 121.18(18)
C30 C31 C35 . . 120.81(18)
C31 C32 C33 . . 122.33(18)
C28 C33 C32 . . 117.74(18)
C28 C33 C34 . . 121.32(18)
C32 C33 C34 . . 120.93(19)
C38 C37 C42 . . 115.41(15)
C38 C37 B1 . . 123.21(15)
C42 C37 B1 . . 120.78(16)
C37 C38 C39 . . 122.98(17)
C40 C39 C38 . . 119.87(18)
C39 C40 C41 . . 119.14(16)
C40 C41 C42 . . 120.51(18)
C37 C42 C41 . . 121.99(18)
C48 C43 C44 . . 118.87(16)
C48 C43 P2 . . 125.30(13)
C44 C43 P2 . . 115.82(12)
C45 C44 C43 . . 120.59(16)
C44 C45 C46 . . 119.89(18)
C47 C46 C45 . . 120.22(16)
C47 C46 C49 . . 121.12(16)
C45 C46 C49 . . 118.64(17)
C46 C47 C48 . . 119.84(15)
C43 C48 C47 . . 120.57(16)
F1 C49 F3 . . 106.5(2)
F1 C49 F2 . . 107.6(2)
F3 C49 F2 . . 104.01(16)
F1 C49 C46 . . 112.21(17)
F3 C49 C46 . . 112.68(15)
F2 C49 C46 . . 113.29(18)
C55 C50 C51 . . 119.09(15)
C55 C50 P2 . . 116.53(12)
C51 C50 P2 . . 124.38(12)
C52 C51 C50 . . 120.63(15)
C51 C52 C53 . . 119.69(15)
C52 C53 C54 . . 120.30(15)
C52 C53 C56 . . 120.58(15)
C54 C53 C56 . . 119.09(15)
C55 C54 C53 . . 119.60(15)
C54 C55 C50 . . 120.68(15)
F4 C56 F5 . . 106.89(16)
F4 C56 F6 . . 106.55(16)
F5 C56 F6 . . 105.54(15)
F4 C56 C53 . . 113.15(15)
F5 C56 C53 . . 111.95(15)
F6 C56 C53 . . 112.26(15)
C62 C57 C58 . . 118.91(15)
C62 C57 P2 . . 123.56(12)
C58 C57 P2 . . 117.28(12)
C59 C58 C57 . . 120.34(16)
C58 C59 C60 . . 120.09(16)
C61 C60 C59 . . 120.27(16)
C61 C60 C63 . . 120.38(16)
C59 C60 C63 . . 119.35(16)
C60 C61 C62 . . 119.51(15)
C57 C62 C61 . . 120.87(15)
F8 C63 F7 . . 106.27(16)
F8 C63 F9 . . 106.52(19)
F7 C63 F9 . . 106.20(17)
F8 C63 C60 . . 113.43(16)
F7 C63 C60 . . 111.85(18)
F9 C63 C60 . . 112.08(16)
C66 C65 C64 . . 112.7(5)
C66 C65 C65 . 2_655 43.1(3)
C64 C65 C65 . 2_655 155.8(4)
C64A C65A C66 . . 103.3(6)
C65 C66 C65 . 2_655 93.8(7)
C65A C66 C65A 2_655 . 163.8(8)

loop_
_geom_bond_atom_site_label_1
_geom_bond_atom_site_label_2
_geom_bond_site_symmetry_2
_geom_bond_distance
Fe1 N6 . 1.8611(14)
Fe1 C25 . 2.0722(16)
Fe1 C1 . 2.1005(16)
Fe1 C13 . 2.1056(18)
B1 N1 . 1.569(2)
B1 N4 . 1.572(2)
B1 N2 . 1.580(2)
B1 C37 . 1.613(2)
P2 N6 . 1.5196(14)
P2 C50 . 1.8293(16)
P2 C43 . 1.8295(17)
P2 C57 . 1.8310(16)
N1 C1 . 1.364(2)
N1 C2 . 1.387(2)
N2 C13 . 1.3709(19)
N2 C14 . 1.384(2)
N3 C13 . 1.355(2)
N3 C15 . 1.388(2)
N3 C16 . 1.438(2)
N4 C25 . 1.3613(19)
N4 C26 . 1.381(2)
N5 C25 . 1.355(2)
N5 C27 . 1.394(2)
N5 C28 . 1.440(2)
N7 C1 . 1.354(2)
N7 C3 . 1.389(2)
N7 C4 . 1.441(2)
C2 C3 . 1.338(3)
C4 C5 . 1.391(3)
C4 C9 . 1.393(3)
C5 C6 . 1.393(3)
C5 C12 . 1.502(3)
C6 C7 . 1.388(3)
C7 C8 . 1.387(3)
C7 C11 . 1.511(3)
C8 C9 . 1.393(3)
C9 C10 . 1.507(3)
C14 C15 . 1.348(3)
C16 C17 . 1.397(2)
C16 C21 . 1.398(3)
C17 C18 . 1.394(2)
C17 C24 . 1.502(3)
C18 C19 . 1.385(3)
C19 C20 . 1.389(3)
C19 C23 . 1.509(2)
C20 C21 . 1.394(3)
C21 C22 . 1.505(3)
C26 C27 . 1.343(3)
C28 C33 . 1.390(3)
C28 C29 . 1.392(3)
C29 C30 . 1.395(2)
C29 C36 . 1.505(3)
C30 C31 . 1.387(3)
C31 C32 . 1.385(3)
C31 C35 . 1.510(2)
C32 C33 . 1.395(2)
C33 C34 . 1.500(3)
C37 C38 . 1.385(3)
C37 C42 . 1.393(3)
C38 C39 . 1.392(2)
C39 C40 . 1.368(3)
C40 C41 . 1.369(3)
C41 C42 . 1.395(2)
C43 C48 . 1.390(2)
C43 C44 . 1.396(2)
C44 C45 . 1.382(3)
C45 C46 . 1.389(3)
C46 C47 . 1.379(3)
C46 C49 . 1.500(3)
C47 C48 . 1.391(2)
C49 F1 . 1.304(3)
C49 F3 . 1.326(2)
C49 F2 . 1.326(3)
C50 C55 . 1.392(2)
C50 C51 . 1.392(2)
C51 C52 . 1.384(2)
C52 C53 . 1.385(2)
C53 C54 . 1.393(2)
C53 C56 . 1.493(2)
C54 C55 . 1.381(2)
C56 F4 . 1.329(2)
C56 F5 . 1.331(2)
C56 F6 . 1.342(2)
C57 C62 . 1.389(2)
C57 C58 . 1.394(2)
C58 C59 . 1.384(3)
C59 C60 . 1.388(3)
C60 C61 . 1.380(2)
C60 C63 . 1.498(3)
C61 C62 . 1.392(2)
C63 F8 . 1.327(3)
C63 F7 . 1.332(2)
C63 F9 . 1.334(2)
C64 C65 . 1.470(9)
C65 C66 . 1.299(7)
C65 C65 2_655 1.896(12)
C64A C65A . 1.505(12)
C65A C66 . 1.634(9)
C66 C65 2_655 1.299(7)
C66 C65A 2_655 1.634(9)

loop_
_geom_torsion_atom_site_label_1
_geom_torsion_atom_site_label_2
_geom_torsion_atom_site_label_3
_geom_torsion_atom_site_label_4
_geom_torsion_site_symmetry_1
_geom_torsion_site_symmetry_4
_geom_torsion
N4 B1 N1 C1 . . -47.1(2)
N2 B1 N1 C1 . . 66.75(19)
C37 B1 N1 C1 . . -166.29(15)
N4 B1 N1 C2 . . 144.98(18)
N2 B1 N1 C2 . . -101.2(2)
C37 B1 N1 C2 . . 25.8(3)
N1 B1 N2 C13 . . -56.06(18)
N4 B1 N2 C13 . . 59.00(19)
C37 B1 N2 C13 . . 179.05(14)
N1 B1 N2 C14 . . 115.66(19)
N4 B1 N2 C14 . . -129.28(19)
C37 B1 N2 C14 . . -9.2(3)
N1 B1 N4 C25 . . 57.2(2)
N2 B1 N4 C25 . . -54.7(2)
C37 B1 N4 C25 . . 179.76(16)
N1 B1 N4 C26 . . -124.6(2)
N2 B1 N4 C26 . . 123.5(2)
C37 B1 N4 C26 . . -2.0(3)
C3 N7 C1 N1 . . 2.5(2)
C4 N7 C1 N1 . . -175.25(16)
C3 N7 C1 Fe1 . . -155.59(17)
C4 N7 C1 Fe1 . . 26.7(3)
C2 N1 C1 N7 . . -3.1(2)
B1 N1 C1 N7 . . -173.15(15)
C2 N1 C1 Fe1 . . 159.54(14)
B1 N1 C1 Fe1 . . -10.5(2)
C1 N1 C2 C3 . . 2.7(2)
B1 N1 C2 C3 . . 171.82(19)
N1 C2 C3 N7 . . -1.1(3)
C1 N7 C3 C2 . . -0.8(3)
C4 N7 C3 C2 . . 176.80(19)
C1 N7 C4 C5 . . -93.7(2)
C3 N7 C4 C5 . . 89.0(2)
C1 N7 C4 C9 . . 84.1(2)
C3 N7 C4 C9 . . -93.2(2)
C9 C4 C5 C6 . . 1.0(3)
N7 C4 C5 C6 . . 178.70(17)
C9 C4 C5 C12 . . -178.03(19)
N7 C4 C5 C12 . . -0.3(3)
C4 C5 C6 C7 . . 0.1(3)
C12 C5 C6 C7 . . 179.1(2)
C5 C6 C7 C8 . . -0.5(3)
C5 C6 C7 C11 . . 179.4(2)
C6 C7 C8 C9 . . 0.0(3)
C11 C7 C8 C9 . . 180.0(2)
C5 C4 C9 C8 . . -1.5(3)
N7 C4 C9 C8 . . -179.24(16)
C5 C4 C9 C10 . . 178.31(19)
N7 C4 C9 C10 . . 0.6(3)
C7 C8 C9 C4 . . 1.0(3)
C7 C8 C9 C10 . . -178.8(2)
C15 N3 C13 N2 . . -0.3(2)
C16 N3 C13 N2 . . -172.62(15)
C15 N3 C13 Fe1 . . 178.84(15)
C16 N3 C13 Fe1 . . 6.5(3)
C14 N2 C13 N3 . . 0.75(19)
B1 N2 C13 N3 . . 174.11(14)
C14 N2 C13 Fe1 . . -178.58(12)
B1 N2 C13 Fe1 . . -5.2(2)
C13 N2 C14 C15 . . -0.9(2)
B1 N2 C14 C15 . . -173.30(18)
N2 C14 C15 N3 . . 0.7(2)
C13 N3 C15 C14 . . -0.3(2)
C16 N3 C15 C14 . . 171.92(18)
C13 N3 C16 C17 . . -73.2(2)
C15 N3 C16 C17 . . 115.6(2)
C13 N3 C16 C21 . . 105.5(2)
C15 N3 C16 C21 . . -65.8(2)
C21 C16 C17 C18 . . -1.6(3)
N3 C16 C17 C18 . . 176.99(15)
C21 C16 C17 C24 . . 178.54(18)
N3 C16 C17 C24 . . -2.9(3)
C16 C17 C18 C19 . . 0.8(3)
C24 C17 C18 C19 . . -179.36(17)
C17 C18 C19 C20 . . 0.8(3)
C17 C18 C19 C23 . . -177.71(17)
C18 C19 C20 C21 . . -1.6(3)
C23 C19 C20 C21 . . 176.85(18)
C19 C20 C21 C16 . . 0.9(3)
C19 C20 C21 C22 . . -178.23(18)
C17 C16 C21 C20 . . 0.8(3)
N3 C16 C21 C20 . . -177.79(16)
C17 C16 C21 C22 . . 179.88(18)
N3 C16 C21 C22 . . 1.3(3)
C27 N5 C25 N4 . . -0.6(3)
C28 N5 C25 N4 . . 179.02(18)
C27 N5 C25 Fe1 . . -176.3(2)
C28 N5 C25 Fe1 . . 3.4(3)
C26 N4 C25 N5 . . 0.6(2)
B1 N4 C25 N5 . . 179.09(17)
C26 N4 C25 Fe1 . . 177.36(17)
B1 N4 C25 Fe1 . . -4.2(2)
C25 N4 C26 C27 . . -0.3(3)
B1 N4 C26 C27 . . -178.8(2)
N4 C26 C27 N5 . . -0.1(3)
C25 N5 C27 C26 . . 0.4(3)
C28 N5 C27 C26 . . -179.2(2)
C25 N5 C28 C33 . . 105.1(2)
C27 N5 C28 C33 . . -75.3(3)
C25 N5 C28 C29 . . -72.7(3)
C27 N5 C28 C29 . . 106.9(3)
C33 C28 C29 C30 . . 0.4(3)
N5 C28 C29 C30 . . 178.18(16)
C33 C28 C29 C36 . . -178.12(19)
N5 C28 C29 C36 . . -0.3(3)
C28 C29 C30 C31 . . -0.4(3)
C36 C29 C30 C31 . . 178.17(19)
C29 C30 C31 C32 . . 0.7(3)
C29 C30 C31 C35 . . -178.14(18)
C30 C31 C32 C33 . . -1.0(3)
C35 C31 C32 C33 . . 177.79(19)
C29 C28 C33 C32 . . -0.7(3)
N5 C28 C33 C32 . . -178.49(17)
C29 C28 C33 C34 . . 178.4(2)
N5 C28 C33 C34 . . 0.6(3)
C31 C32 C33 C28 . . 1.0(3)
C31 C32 C33 C34 . . -178.1(2)
N1 B1 C37 C38 . . -156.08(18)
N4 B1 C37 C38 . . 84.0(2)
N2 B1 C37 C38 . . -35.9(2)
N1 B1 C37 C42 . . 33.2(2)
N4 B1 C37 C42 . . -86.8(2)
N2 B1 C37 C42 . . 153.38(18)
C42 C37 C38 C39 . . -2.6(3)
B1 C37 C38 C39 . . -173.74(19)
C37 C38 C39 C40 . . -0.2(3)
C38 C39 C40 C41 . . 2.1(3)
C39 C40 C41 C42 . . -1.2(4)
C38 C37 C42 C41 . . 3.5(3)
B1 C37 C42 C41 . . 174.9(2)
C40 C41 C42 C37 . . -1.8(4)
N6 P2 C43 C48 . . -131.28(15)
C50 P2 C43 C48 . . 102.63(15)
C57 P2 C43 C48 . . -4.05(16)
N6 P2 C43 C44 . . 47.72(17)
C50 P2 C43 C44 . . -78.37(15)
C57 P2 C43 C44 . . 174.95(14)
C48 C43 C44 C45 . . -1.3(3)
P2 C43 C44 C45 . . 179.63(16)
C43 C44 C45 C46 . . 0.9(3)
C44 C45 C46 C47 . . 0.5(3)
C44 C45 C46 C49 . . -178.15(19)
C45 C46 C47 C48 . . -1.4(3)
C49 C46 C47 C48 . . 177.20(16)
C44 C43 C48 C47 . . 0.4(2)
P2 C43 C48 C47 . . 179.36(13)
C46 C47 C48 C43 . . 1.0(2)
C47 C46 C49 F1 . . -116.2(2)
C45 C46 C49 F1 . . 62.4(3)
C47 C46 C49 F3 . . 123.6(2)
C45 C46 C49 F3 . . -57.8(3)
C47 C46 C49 F2 . . 5.8(3)
C45 C46 C49 F2 . . -175.53(19)
N6 P2 C50 C55 . . 34.82(16)
C43 P2 C50 C55 . . 161.12(13)
C57 P2 C50 C55 . . -90.85(13)
N6 P2 C50 C51 . . -145.19(15)
C43 P2 C50 C51 . . -18.90(16)
C57 P2 C50 C51 . . 89.13(16)
C55 C50 C51 C52 . . -0.1(3)
P2 C50 C51 C52 . . 179.88(14)
C50 C51 C52 C53 . . 0.4(3)
C51 C52 C53 C54 . . -0.1(3)
C51 C52 C53 C56 . . 177.95(17)
C52 C53 C54 C55 . . -0.4(3)
C56 C53 C54 C55 . . -178.54(16)
C53 C54 C55 C50 . . 0.7(3)
C51 C50 C55 C54 . . -0.4(3)
P2 C50 C55 C54 . . 179.55(14)
C52 C53 C56 F4 . . 23.1(2)
C54 C53 C56 F4 . . -158.75(17)
C52 C53 C56 F5 . . -97.7(2)
C54 C53 C56 F5 . . 80.4(2)
C52 C53 C56 F6 . . 143.78(17)
C54 C53 C56 F6 . . -38.1(2)
N6 P2 C57 C62 . . -128.85(14)
C50 P2 C57 C62 . . -2.90(15)
C43 P2 C57 C62 . . 103.47(14)
N6 P2 C57 C58 . . 45.38(16)
C50 P2 C57 C58 . . 171.33(14)
C43 P2 C57 C58 . . -82.31(15)
C62 C57 C58 C59 . . -0.1(3)
P2 C57 C58 C59 . . -174.56(16)
C57 C58 C59 C60 . . 0.8(3)
C58 C59 C60 C61 . . -0.9(3)
C58 C59 C60 C63 . . 179.18(18)
C59 C60 C61 C62 . . 0.1(3)
C63 C60 C61 C62 . . -179.90(17)
C58 C57 C62 C61 . . -0.7(3)
P2 C57 C62 C61 . . 173.46(13)
C60 C61 C62 C57 . . 0.6(3)
C61 C60 C63 F8 . . 0.3(3)
C59 C60 C63 F8 . . -179.72(18)
C61 C60 C63 F7 . . -119.9(2)
C59 C60 C63 F7 . . 60.1(2)
C61 C60 C63 F9 . . 121.0(2)
C59 C60 C63 F9 . . -59.0(3)
C64 C65 C66 C65 . 2_655 179.2(7)
C64 C65 C66 C65A . 2_655 161.3(6)
C65 C65 C66 C65A 2_655 2_655 -17.8(6)
C64 C65 C66 C65A . . -24.7(6)
C65 C65 C66 C65A 2_655 . 156.2(8)
C64A C65A C66 C65 . . 74.2(8)
C64A C65A C66 C65 . 2_655 104.6(7)
C64A C65A C66 C65A . 2_655 91.6(6)
